data_4064606
loop_
_publ_author_name
'Emerich, Brian M.'
'Moore, Curtis E.'
'Fox, Brian J.'
'Rheingold, Arnold L.'
'Figueroa, Joshua S.'

_publ_section_title
;
 Protecting-Group-Free Access to a Three-Coordinate Nickel(0)
 Tris-isocyanide
;
_journal_issue 9
_journal_name_full Organometallics
_journal_page_first 2598
_journal_paper_doi 10.1021/om200209w
_journal_volume 30
_journal_year 2011
_chemical_formula_sum 'C81 H110 Cl2 N2 Ni2 P2'
_chemical_formula_weight 1361.97
_chemical_name_common (mu-P(iPr)2)2[NiCl(CNArDipp2)]2
_chemical_name_systematic
; 
 ? 
;
_space_group_IT_number 114
_symmetry_cell_setting tetragonal
_symmetry_space_group_name_Hall 'P -4 2n'
_symmetry_space_group_name_H-M 'P -4 21 c'
_atom_sites_solution_hydrogens geom
_atom_sites_solution_primary direct
_atom_sites_solution_secondary difmap
_audit_creation_method SHELXL-97
_cell_angle_alpha 90.00
_cell_angle_beta 90.00
_cell_angle_gamma 90.00
_cell_formula_units_Z 4
_cell_length_a 19.9573(8)
_cell_length_b 19.9573(8)
_cell_length_c 18.9437(8)
_cell_measurement_reflns_used 9996
_cell_measurement_temperature 100(2)
_cell_measurement_theta_max 26.54
_cell_measurement_theta_min 2.31
_cell_volume 7545.2(5)
_computing_cell_refinement 'Bruker SAINT'
_computing_data_collection 'Bruker APEX2'
_computing_data_reduction 'Bruker SAINT'
_computing_molecular_graphics 'Bruker SHELXTL'
_computing_publication_material 'Bruker SHELXTL'
_computing_structure_refinement 'SHELXL-97 (Sheldrick, 2008)'
_computing_structure_solution 'SHELXS-97 (Sheldrick, 2008)'
_diffrn_ambient_temperature 100(2)
_diffrn_measured_fraction_theta_full 1.000
_diffrn_measured_fraction_theta_max 0.961
_diffrn_measurement_device_type 'Bruker APEX CCD'
_diffrn_measurement_method '\f and \w scans'
_diffrn_radiation_monochromator graphite
_diffrn_radiation_source 'fine-focus sealed tube'
_diffrn_radiation_type MoK\a
_diffrn_radiation_wavelength 0.71073
_diffrn_reflns_av_R_equivalents 0.0525
_diffrn_reflns_av_sigmaI/netI 0.0325
_diffrn_reflns_limit_h_max 26
_diffrn_reflns_limit_h_min -26
_diffrn_reflns_limit_k_max 25
_diffrn_reflns_limit_k_min -25
_diffrn_reflns_limit_l_max 25
_diffrn_reflns_limit_l_min -24
_diffrn_reflns_number 94478
_diffrn_reflns_theta_full 25.00
_diffrn_reflns_theta_max 28.37
_diffrn_reflns_theta_min 1.44
_exptl_absorpt_coefficient_mu 0.655
_exptl_absorpt_correction_T_max 0.9081
_exptl_absorpt_correction_T_min 0.8430
_exptl_absorpt_correction_type multi-scan
_exptl_absorpt_process_details SADABS
_exptl_crystal_colour Yellow
_exptl_crystal_density_diffrn 1.199
_exptl_crystal_density_meas ?
_exptl_crystal_density_method 'not measured'
_exptl_crystal_description Block
_exptl_crystal_F_000 2920
_exptl_crystal_size_max 0.27
_exptl_crystal_size_mid 0.24
_exptl_crystal_size_min 0.15
_platon_squeeze_details
;
 SQUEEZE found four voids containing 1 disordered toluene molecules in each. 
 Their formula was added to the formula for the unit-cell and its electron 
 density removed.
;
_refine_diff_density_max 0.477
_refine_diff_density_min -0.745
_refine_diff_density_rms 0.086
_refine_ls_abs_structure_details 'Flack H D (1983), Acta Cryst. A39, 876-881'
_refine_ls_abs_structure_Flack 0.10(2)
_refine_ls_extinction_coef 'not measured'
_refine_ls_extinction_method none
_refine_ls_goodness_of_fit_ref 1.041
_refine_ls_hydrogen_treatment constr
_refine_ls_matrix_type full
_refine_ls_number_parameters 462
_refine_ls_number_reflns 8949
_refine_ls_number_restraints 144
_refine_ls_restrained_S_all 1.037
_refine_ls_R_factor_all 0.0666
_refine_ls_R_factor_gt 0.0626
_refine_ls_shift/su_max 0.000
_refine_ls_shift/su_mean 0.000
_refine_ls_structure_factor_coef Fsqd
_refine_ls_weighting_details 'calc w=1/[\s^2^(Fo^2^)+(0.1051P)^2^+20.4805P] where P=(Fo^2^+2Fc^2^)/3'
_refine_ls_weighting_scheme calc
_refine_ls_wR_factor_gt 0.1865
_refine_ls_wR_factor_ref 0.1893
_reflns_number_gt 8531
_reflns_number_total 8949
_reflns_threshold_expression >2sigma(I)
_cod_data_source_file om200209w_si_003.cif
_cod_data_source_block JFig470
_cod_depositor_comments
;
The following automatic conversions were performed:

'_symmetry_cell_setting' value 'Tetragonal' changed to 'tetragonal'
according to /home/saulius/struct/CIF-dictionaries/cif_core.dic
dictionary named 'cif_core.dic' version 2.4.1 from 2010-06-29.

Automatic conversion script
Id: cif_fix_values 1715 2011-07-08 13:25:40Z adriana 

The following automatic conversions were performed:

'_exptl_crystal_density_meas' value 'not measured' was changed to '?'
- the value is perceived as not measured.

Automatic conversion script
Id: cif_fix_values 3008 2015-01-20 13:52:24Z robertas 
;
_cod_original_sg_symbol_H-M P-42(1)c
_cod_database_code 4064606

loop_
_symmetry_equiv_pos_as_xyz
'x, y, z'
'y, -x, -z'
'-y, x, -z'
'x+1/2, -y+1/2, -z+1/2'
'-x+1/2, y+1/2, -z+1/2'
'-x, -y, z'
'-y+1/2, -x+1/2, z+1/2'
'y+1/2, x+1/2, z+1/2'

loop_
_atom_site_label
_atom_site_type_symbol
_atom_site_fract_x
_atom_site_fract_y
_atom_site_fract_z
_atom_site_U_iso_or_equiv
_atom_site_adp_type
_atom_site_occupancy
_atom_site_symmetry_multiplicity
_atom_site_calc_flag
_atom_site_refinement_flags
_atom_site_disorder_assembly
_atom_site_disorder_group
Ni1 Ni 0.57489(3) 0.45517(3) 0.20660(3) 0.02026(14) Uani 1 1 d . . .
Cl1 Cl 0.67952(5) 0.48235(6) 0.17939(7) 0.0298(2) Uani 1 1 d . . .
P1 P 0.46669(5) 0.44342(5) 0.21483(6) 0.0184(2) Uani 1 1 d . . .
N1 N 0.61380(17) 0.31127(18) 0.23020(18) 0.0189(7) Uani 1 1 d . C .
C1 C 0.5962(2) 0.3653(2) 0.2188(2) 0.0217(9) Uani 1 1 d . . .
C2 C 0.6430(2) 0.2490(2) 0.2440(2) 0.0168(7) Uani 1 1 d . . .
C3 C 0.6627(2) 0.2354(2) 0.3151(2) 0.0194(8) Uani 1 1 d . A .
C4 C 0.6946(2) 0.1747(2) 0.3271(2) 0.0249(9) Uani 1 1 d . . .
H4 H 0.7088 0.1642 0.3737 0.030 Uiso 1 1 calc R C .
C5 C 0.7065(2) 0.1289(2) 0.2733(2) 0.0236(9) Uani 1 1 d . C .
H5 H 0.7296 0.0883 0.2828 0.028 Uiso 1 1 calc R . .
C6 C 0.6843(2) 0.1432(2) 0.2059(2) 0.0231(8) Uani 1 1 d . . .
H6 H 0.6914 0.1111 0.1696 0.028 Uiso 1 1 calc R C .
C7 C 0.6520(2) 0.2031(2) 0.1894(2) 0.0231(9) Uani 1 1 d . B .
C8 C 0.6384(3) 0.2797(3) 0.3765(3) 0.0144(13) Uani 0.50 1 d PGU A 1
C9 C 0.5872(3) 0.2577(3) 0.4205(3) 0.0174(14) Uani 0.50 1 d PGU A 1
C10 C 0.5638(3) 0.2989(4) 0.4743(3) 0.0316(18) Uani 0.50 1 d PGU A 1
H10 H 0.5288 0.2839 0.5044 0.038 Uiso 0.50 1 calc PR A 1
C11 C 0.5915(4) 0.3622(3) 0.4839(3) 0.042(2) Uani 0.50 1 d PG A 1
H11 H 0.5755 0.3904 0.5207 0.051 Uiso 0.50 1 calc PR A 1
C12 C 0.6427(4) 0.3841(3) 0.4399(4) 0.035(2) Uani 0.50 1 d PG A 1
H12 H 0.6617 0.4273 0.4465 0.042 Uiso 0.50 1 calc PR A 1
C13 C 0.6662(3) 0.3429(3) 0.3862(4) 0.0260(19) Uani 0.50 1 d PG A 1
C14 C 0.5554(8) 0.1881(6) 0.4159(7) 0.030(2) Uani 0.50 1 d P A 1
H14 H 0.5730 0.1655 0.3726 0.036 Uiso 0.50 1 calc PR A 1
C15 C 0.5742(12) 0.1448(9) 0.4805(10) 0.059(5) Uani 0.50 1 d P A 1
H15A H 0.6220 0.1337 0.4785 0.089 Uiso 0.50 1 calc PR A 1
H15B H 0.5478 0.1034 0.4800 0.089 Uiso 0.50 1 calc PR A 1
H15C H 0.5648 0.1698 0.5239 0.089 Uiso 0.50 1 calc PR A 1
C16 C 0.4800(6) 0.1905(8) 0.4107(8) 0.050(3) Uani 0.50 1 d P A 1
H16A H 0.4622 0.2199 0.4476 0.075 Uiso 0.50 1 calc PR A 1
H16B H 0.4618 0.1452 0.4168 0.075 Uiso 0.50 1 calc PR A 1
H16C H 0.4671 0.2078 0.3642 0.075 Uiso 0.50 1 calc PR A 1
C17 C 0.7292(7) 0.3638(6) 0.3456(7) 0.0325(19) Uani 0.50 1 d PU A 1
H17 H 0.7211 0.3533 0.2947 0.039 Uiso 0.50 1 calc PR A 1
C18 C 0.7477(6) 0.4387(6) 0.3497(6) 0.0390(18) Uani 0.50 1 d P A 1
H18A H 0.7077 0.4659 0.3408 0.058 Uiso 0.50 1 calc PR A 1
H18B H 0.7819 0.4489 0.3142 0.058 Uiso 0.50 1 calc PR A 1
H18C H 0.7653 0.4489 0.3968 0.058 Uiso 0.50 1 calc PR A 1
C19 C 0.7905(7) 0.3242(8) 0.3681(10) 0.046(4) Uani 0.50 1 d P A 1
H19A H 0.8168 0.3507 0.4017 0.069 Uiso 0.50 1 calc PR A 1
H19B H 0.8180 0.3140 0.3266 0.069 Uiso 0.50 1 calc PR A 1
H19C H 0.7763 0.2823 0.3906 0.069 Uiso 0.50 1 calc PR A 1
C20 C 0.6270(5) 0.2268(4) 0.1187(4) 0.0163(15) Uani 0.50 1 d PGU B 1
C21 C 0.6643(4) 0.2690(5) 0.0756(5) 0.0184(16) Uani 0.50 1 d PG B 1
C22 C 0.6391(4) 0.2888(4) 0.0104(4) 0.0206(17) Uani 0.50 1 d PGU B 1
H22 H 0.6646 0.3176 -0.0190 0.025 Uiso 0.50 1 calc PR B 1
C23 C 0.5766(4) 0.2663(4) -0.0116(3) 0.032(2) Uani 0.50 1 d PGU B 1
H23 H 0.5593 0.2798 -0.0561 0.038 Uiso 0.50 1 calc PR B 1
C24 C 0.5393(3) 0.2241(4) 0.0316(4) 0.0302(18) Uani 0.50 1 d PG B 1
H24 H 0.4965 0.2087 0.0165 0.036 Uiso 0.50 1 calc PR B 1
C25 C 0.5645(4) 0.2043(3) 0.0967(4) 0.0237(18) Uani 0.50 1 d PG B 1
C26 C 0.7361(7) 0.2921(9) 0.0978(8) 0.022(2) Uani 0.50 1 d PU B 1
H26 H 0.7361 0.2965 0.1504 0.027 Uiso 0.50 1 calc PR B 1
C27 C 0.7578(6) 0.3572(6) 0.0688(6) 0.0301(18) Uani 0.50 1 d PU B 1
H27A H 0.8048 0.3651 0.0811 0.045 Uiso 0.50 1 calc PR B 1
H27B H 0.7300 0.3930 0.0886 0.045 Uiso 0.50 1 calc PR B 1
H27C H 0.7529 0.3567 0.0173 0.045 Uiso 0.50 1 calc PR B 1
C28 C 0.7872(8) 0.2370(12) 0.0789(9) 0.029(3) Uani 0.50 1 d PU B 1
H28A H 0.7711 0.1937 0.0963 0.043 Uiso 0.50 1 calc PR B 1
H28B H 0.8305 0.2474 0.1008 0.043 Uiso 0.50 1 calc PR B 1
H28C H 0.7926 0.2349 0.0275 0.043 Uiso 0.50 1 calc PR B 1
C29 C 0.5224(5) 0.1553(5) 0.1417(6) 0.0287(15) Uani 0.50 1 d P B 1
H29 H 0.5543 0.1276 0.1702 0.034 Uiso 0.50 1 calc PR B 1
C30 C 0.4801(7) 0.1063(7) 0.0951(6) 0.038(3) Uani 0.50 1 d P B 1
H30A H 0.4464 0.1317 0.0688 0.057 Uiso 0.50 1 calc PR B 1
H30B H 0.4578 0.0734 0.1255 0.057 Uiso 0.50 1 calc PR B 1
H30C H 0.5097 0.0830 0.0619 0.057 Uiso 0.50 1 calc PR B 1
C31 C 0.4784(6) 0.1940(6) 0.1932(7) 0.0380(17) Uani 0.50 1 d P B 1
H31A H 0.5053 0.2281 0.2172 0.057 Uiso 0.50 1 calc PR B 1
H31B H 0.4597 0.1630 0.2282 0.057 Uiso 0.50 1 calc PR B 1
H31C H 0.4418 0.2157 0.1673 0.057 Uiso 0.50 1 calc PR B 1
C32 C 0.4444(5) 0.3779(5) 0.1556(5) 0.0177(15) Uani 0.50 1 d PU C 1
H32 H 0.4731 0.3383 0.1671 0.021 Uiso 0.50 1 calc PR C 1
C33 C 0.4638(6) 0.4016(6) 0.0812(5) 0.0302(18) Uani 0.50 1 d PU C 1
H33A H 0.4428 0.4450 0.0717 0.045 Uiso 0.50 1 calc PR C 1
H33B H 0.4485 0.3687 0.0464 0.045 Uiso 0.50 1 calc PR C 1
H33C H 0.5126 0.4061 0.0782 0.045 Uiso 0.50 1 calc PR C 1
C34 C 0.3719(5) 0.3543(5) 0.1566(5) 0.0270(14) Uani 0.50 1 d P C 1
H34A H 0.3551 0.3549 0.2052 0.041 Uiso 0.50 1 calc PR C 1
H34B H 0.3693 0.3086 0.1379 0.041 Uiso 0.50 1 calc PR C 1
H34C H 0.3446 0.3842 0.1273 0.041 Uiso 0.50 1 calc PR C 1
C35 C 0.4394(4) 0.4194(4) 0.3103(5) 0.0203(13) Uani 0.50 1 d P C 1
H35 H 0.4674 0.4470 0.3430 0.024 Uiso 0.50 1 calc PR C 1
C36 C 0.4543(6) 0.3468(5) 0.3273(6) 0.033(2) Uani 0.50 1 d P C 1
H36A H 0.4319 0.3178 0.2929 0.049 Uiso 0.50 1 calc PR C 1
H36B H 0.4378 0.3363 0.3749 0.049 Uiso 0.50 1 calc PR C 1
H36C H 0.5027 0.3392 0.3253 0.049 Uiso 0.50 1 calc PR C 1
C37 C 0.3651(5) 0.4369(5) 0.3268(5) 0.0300(14) Uani 0.50 1 d P C 1
H37A H 0.3585 0.4854 0.3223 0.045 Uiso 0.50 1 calc PR C 1
H37B H 0.3544 0.4229 0.3751 0.045 Uiso 0.50 1 calc PR C 1
H37C H 0.3357 0.4134 0.2936 0.045 Uiso 0.50 1 calc PR C 1
C8B C 0.6556(3) 0.2894(3) 0.3688(3) 0.0144(13) Uani 0.50 1 d PGU A 2
C9B C 0.6028(3) 0.2808(3) 0.4159(3) 0.0174(14) Uani 0.50 1 d PGU A 2
C10B C 0.5886(3) 0.3303(4) 0.4653(3) 0.0316(18) Uani 0.50 1 d PGU A 2
H10A H 0.5525 0.3244 0.4975 0.038 Uiso 0.50 1 calc PR A 2
C11B C 0.6270(4) 0.3883(3) 0.4677(3) 0.042(2) Uani 0.50 1 d PG A 2
H11A H 0.6172 0.4221 0.5015 0.051 Uiso 0.50 1 calc PR A 2
C12B C 0.6797(4) 0.3969(3) 0.4206(4) 0.035(2) Uani 0.50 1 d PG A 2
H12A H 0.7060 0.4366 0.4222 0.042 Uiso 0.50 1 calc PR A 2
C13B C 0.6940(3) 0.3475(3) 0.3712(3) 0.0260(19) Uani 0.50 1 d PG A 2
C14B C 0.5590(8) 0.2181(6) 0.4197(7) 0.030(2) Uani 0.50 1 d P A 2
H14A H 0.5742 0.1876 0.3810 0.036 Uiso 0.50 1 calc PR A 2
C15B C 0.5726(8) 0.1803(9) 0.4912(7) 0.044(4) Uani 0.50 1 d P A 2
H15D H 0.5723 0.2126 0.5302 0.066 Uiso 0.50 1 calc PR A 2
H15E H 0.6164 0.1582 0.4889 0.066 Uiso 0.50 1 calc PR A 2
H15F H 0.5376 0.1467 0.4989 0.066 Uiso 0.50 1 calc PR A 2
C16B C 0.4849(5) 0.2308(7) 0.4078(6) 0.033(2) Uani 0.50 1 d P A 2
H16D H 0.4604 0.1883 0.4108 0.050 Uiso 0.50 1 calc PR A 2
H16E H 0.4783 0.2506 0.3610 0.050 Uiso 0.50 1 calc PR A 2
H16F H 0.4681 0.2616 0.4440 0.050 Uiso 0.50 1 calc PR A 2
C17B C 0.7565(6) 0.3530(6) 0.3239(7) 0.0325(19) Uani 0.50 1 d PU A 2
H17A H 0.7428 0.3374 0.2759 0.039 Uiso 0.50 1 calc PR A 2
C18B C 0.7868(6) 0.4220(6) 0.3147(6) 0.0390(18) Uani 0.50 1 d P A 2
H18D H 0.7511 0.4546 0.3054 0.058 Uiso 0.50 1 calc PR A 2
H18E H 0.8182 0.4214 0.2748 0.058 Uiso 0.50 1 calc PR A 2
H18F H 0.8108 0.4347 0.3578 0.058 Uiso 0.50 1 calc PR A 2
C19B C 0.8105(7) 0.3066(8) 0.3483(7) 0.038(3) Uani 0.50 1 d P A 2
H19D H 0.8493 0.3105 0.3169 0.058 Uiso 0.50 1 calc PR A 2
H19E H 0.7938 0.2604 0.3475 0.058 Uiso 0.50 1 calc PR A 2
H19F H 0.8237 0.3184 0.3965 0.058 Uiso 0.50 1 calc PR A 2
C20B C 0.6209(5) 0.2097(4) 0.1180(4) 0.0163(15) Uani 0.50 1 d PGU B 2
C21B C 0.6481(4) 0.2565(5) 0.0718(5) 0.0184(16) Uani 0.50 1 d PG B 2
C22B C 0.6156(4) 0.2712(4) 0.0088(4) 0.0206(17) Uani 0.50 1 d PGU B 2
H22A H 0.6342 0.3032 -0.0228 0.025 Uiso 0.50 1 calc PR B 2
C23B C 0.5558(4) 0.2392(4) -0.0080(3) 0.032(2) Uani 0.50 1 d PGU B 2
H23A H 0.5336 0.2493 -0.0510 0.038 Uiso 0.50 1 calc PR B 2
C24B C 0.5286(3) 0.1925(4) 0.0383(4) 0.0302(18) Uani 0.50 1 d PG B 2
H24A H 0.4877 0.1707 0.0268 0.036 Uiso 0.50 1 calc PR B 2
C25B C 0.5611(4) 0.1778(3) 0.1012(4) 0.0237(18) Uani 0.50 1 d PG B 2
C26B C 0.7184(7) 0.2864(9) 0.0848(8) 0.022(2) Uani 0.50 1 d PU B 2
H26A H 0.7225 0.2941 0.1367 0.027 Uiso 0.50 1 calc PR B 2
C27B C 0.7331(6) 0.3543(6) 0.0480(6) 0.0301(18) Uani 0.50 1 d PU B 2
H27D H 0.7265 0.3495 -0.0030 0.045 Uiso 0.50 1 calc PR B 2
H27E H 0.7795 0.3676 0.0575 0.045 Uiso 0.50 1 calc PR B 2
H27F H 0.7026 0.3886 0.0663 0.045 Uiso 0.50 1 calc PR B 2
C28B C 0.7723(8) 0.2347(12) 0.0646(9) 0.029(3) Uani 0.50 1 d PU B 2
H28D H 0.7736 0.2297 0.0131 0.043 Uiso 0.50 1 calc PR B 2
H28E H 0.7616 0.1914 0.0863 0.043 Uiso 0.50 1 calc PR B 2
H28F H 0.8161 0.2500 0.0815 0.043 Uiso 0.50 1 calc PR B 2
C29B C 0.5313(5) 0.1229(5) 0.1516(6) 0.0287(15) Uani 0.50 1 d P B 2
H29A H 0.5693 0.0949 0.1691 0.034 Uiso 0.50 1 calc PR B 2
C30B C 0.4825(7) 0.0771(7) 0.1150(7) 0.040(3) Uani 0.50 1 d P B 2
H30D H 0.4696 0.0407 0.1471 0.061 Uiso 0.50 1 calc PR B 2
H30E H 0.5035 0.0581 0.0727 0.061 Uiso 0.50 1 calc PR B 2
H30F H 0.4425 0.1025 0.1014 0.061 Uiso 0.50 1 calc PR B 2
C31B C 0.4969(5) 0.1547(5) 0.2164(7) 0.0380(17) Uani 0.50 1 d P B 2
H31D H 0.4673 0.1910 0.2009 0.057 Uiso 0.50 1 calc PR B 2
H31E H 0.5310 0.1725 0.2485 0.057 Uiso 0.50 1 calc PR B 2
H31F H 0.4704 0.1205 0.2410 0.057 Uiso 0.50 1 calc PR B 2
C32B C 0.4339(5) 0.3945(5) 0.1332(5) 0.0177(15) Uani 0.50 1 d PU C 2
H32A H 0.3839 0.3949 0.1365 0.021 Uiso 0.50 1 calc PR C 2
C33B C 0.4516(6) 0.4296(6) 0.0650(5) 0.0302(18) Uani 0.50 1 d PU C 2
H33D H 0.4353 0.4759 0.0666 0.045 Uiso 0.50 1 calc PR C 2
H33E H 0.4306 0.4061 0.0254 0.045 Uiso 0.50 1 calc PR C 2
H33F H 0.5003 0.4297 0.0589 0.045 Uiso 0.50 1 calc PR C 2
C34B C 0.4549(5) 0.3208(4) 0.1293(5) 0.0270(14) Uani 0.50 1 d P C 2
H34D H 0.5034 0.3179 0.1218 0.041 Uiso 0.50 1 calc PR C 2
H34E H 0.4315 0.2989 0.0901 0.041 Uiso 0.50 1 calc PR C 2
H34F H 0.4432 0.2983 0.1737 0.041 Uiso 0.50 1 calc PR C 2
C35B C 0.4479(4) 0.3889(4) 0.2901(5) 0.0203(13) Uani 0.50 1 d P C 2
H35A H 0.4717 0.3453 0.2826 0.024 Uiso 0.50 1 calc PR C 2
C36B C 0.4780(6) 0.4227(6) 0.3568(5) 0.032(2) Uani 0.50 1 d P C 2
H36D H 0.5237 0.4378 0.3466 0.049 Uiso 0.50 1 calc PR C 2
H36E H 0.4789 0.3904 0.3957 0.049 Uiso 0.50 1 calc PR C 2
H36F H 0.4503 0.4613 0.3701 0.049 Uiso 0.50 1 calc PR C 2
C37B C 0.3742(5) 0.3741(5) 0.2984(5) 0.0300(14) Uani 0.50 1 d P C 2
H37D H 0.3500 0.4159 0.3077 0.045 Uiso 0.50 1 calc PR C 2
H37E H 0.3676 0.3431 0.3380 0.045 Uiso 0.50 1 calc PR C 2
H37F H 0.3570 0.3537 0.2550 0.045 Uiso 0.50 1 calc PR C 2

loop_
_atom_site_aniso_label
_atom_site_aniso_U_11
_atom_site_aniso_U_22
_atom_site_aniso_U_33
_atom_site_aniso_U_23
_atom_site_aniso_U_13
_atom_site_aniso_U_12
Ni1 0.0149(2) 0.0153(2) 0.0306(3) 0.0067(2) -0.0025(2) 0.00026(18)
Cl1 0.0172(4) 0.0244(5) 0.0479(7) 0.0067(5) 0.0005(4) -0.0008(4)
P1 0.0160(5) 0.0166(4) 0.0224(5) 0.0069(4) -0.0039(4) -0.0014(3)
N1 0.0165(15) 0.0217(17) 0.0186(16) 0.0067(13) 0.0000(12) 0.0050(14)
C1 0.0153(17) 0.0206(19) 0.029(2) 0.0035(17) 0.0004(16) 0.0024(15)
C2 0.0195(18) 0.0124(16) 0.0186(18) 0.0037(14) -0.0037(15) 0.0065(14)
C3 0.027(2) 0.0191(19) 0.0125(17) 0.0008(14) -0.0046(15) 0.0073(16)
C4 0.027(2) 0.026(2) 0.022(2) 0.0073(17) -0.0064(17) 0.0079(18)
C5 0.027(2) 0.022(2) 0.021(2) 0.0015(16) 0.0051(16) 0.0090(17)
C6 0.0231(19) 0.025(2) 0.0213(19) -0.0020(18) 0.0000(17) 0.0069(16)
C7 0.0184(19) 0.024(2) 0.027(2) 0.0040(17) 0.0030(16) 0.0007(16)
C8 0.017(3) 0.021(2) 0.0052(18) -0.0016(17) -0.0045(19) 0.005(2)
C9 0.019(3) 0.019(3) 0.015(2) 0.004(2) 0.0013(19) -0.002(2)
C10 0.032(4) 0.050(5) 0.013(3) -0.007(3) 0.001(3) 0.011(3)
C11 0.035(5) 0.073(7) 0.019(4) -0.015(4) 0.000(3) 0.015(4)
C12 0.037(5) 0.024(3) 0.043(5) -0.008(3) -0.025(4) 0.000(4)
C13 0.031(6) 0.029(3) 0.018(4) 0.007(3) -0.004(4) 0.005(4)
C14 0.038(4) 0.031(6) 0.021(3) 0.005(5) 0.008(2) 0.021(7)
C15 0.070(10) 0.067(11) 0.042(9) 0.035(9) 0.008(8) 0.006(11)
C16 0.031(6) 0.054(8) 0.065(9) 0.039(7) 0.010(6) -0.004(6)
C17 0.034(5) 0.026(3) 0.037(4) 0.002(3) -0.016(3) 0.002(3)
C18 0.046(5) 0.036(4) 0.035(4) 0.012(3) -0.018(3) -0.007(4)
C19 0.023(6) 0.055(9) 0.061(10) 0.000(7) 0.015(6) -0.003(6)
C20 0.027(3) 0.013(4) 0.0093(17) -0.001(2) -0.0020(17) 0.005(3)
C21 0.022(5) 0.018(4) 0.015(2) -0.005(2) -0.005(3) 0.005(3)
C22 0.029(5) 0.026(4) 0.0063(19) 0.000(2) -0.006(3) -0.006(3)
C23 0.035(4) 0.037(5) 0.024(3) -0.006(3) -0.017(3) 0.004(3)
C24 0.031(4) 0.030(5) 0.029(3) -0.001(4) -0.005(3) -0.001(4)
C25 0.027(3) 0.020(6) 0.024(3) 0.012(4) -0.001(2) -0.002(4)
C26 0.025(6) 0.027(3) 0.015(5) -0.004(3) -0.002(4) -0.004(4)
C27 0.032(5) 0.037(3) 0.021(4) -0.001(3) 0.004(3) 0.007(4)
C28 0.026(6) 0.034(3) 0.026(6) -0.002(4) -0.008(4) -0.001(4)
C29 0.030(3) 0.020(4) 0.037(4) 0.001(4) -0.009(3) 0.002(4)
C30 0.049(7) 0.040(7) 0.025(6) -0.003(5) -0.013(5) -0.002(6)
C31 0.031(4) 0.029(3) 0.054(5) -0.001(3) 0.000(3) 0.000(3)
C32 0.020(3) 0.010(3) 0.022(4) 0.002(3) 0.000(3) 0.006(3)
C33 0.041(4) 0.035(5) 0.014(3) -0.009(3) -0.002(3) -0.005(4)
C34 0.029(3) 0.021(3) 0.032(3) -0.007(2) -0.018(3) -0.001(2)
C35 0.025(3) 0.012(3) 0.024(4) 0.010(3) -0.003(3) -0.004(3)
C36 0.036(5) 0.024(4) 0.038(5) 0.007(4) 0.003(4) 0.013(4)
C37 0.025(3) 0.036(4) 0.029(3) -0.001(3) 0.007(3) 0.004(3)
C8B 0.017(3) 0.021(2) 0.0052(18) -0.0016(17) -0.0045(19) 0.005(2)
C9B 0.019(3) 0.019(3) 0.015(2) 0.004(2) 0.0013(19) -0.002(2)
C10B 0.032(4) 0.050(5) 0.013(3) -0.007(3) 0.001(3) 0.011(3)
C11B 0.035(5) 0.073(7) 0.019(4) -0.015(4) 0.000(3) 0.015(4)
C12B 0.037(5) 0.024(3) 0.043(5) -0.008(3) -0.025(4) 0.000(4)
C13B 0.031(6) 0.029(3) 0.018(4) 0.007(3) -0.004(4) 0.005(4)
C14B 0.038(4) 0.031(6) 0.021(3) 0.005(5) 0.008(2) 0.021(7)
C15B 0.039(7) 0.080(11) 0.013(5) 0.014(7) 0.004(4) -0.013(9)
C16B 0.028(5) 0.041(6) 0.031(5) 0.024(5) 0.000(4) -0.002(5)
C17B 0.034(5) 0.026(3) 0.037(4) 0.002(3) -0.016(3) 0.002(3)
C18B 0.046(5) 0.036(4) 0.035(4) 0.012(3) -0.018(3) -0.007(4)
C19B 0.031(7) 0.064(9) 0.020(5) 0.024(6) 0.003(5) 0.015(6)
C20B 0.027(3) 0.013(4) 0.0093(17) -0.001(2) -0.0020(17) 0.005(3)
C21B 0.022(5) 0.018(4) 0.015(2) -0.005(2) -0.005(3) 0.005(3)
C22B 0.029(5) 0.026(4) 0.0063(19) 0.000(2) -0.006(3) -0.006(3)
C23B 0.035(4) 0.037(5) 0.024(3) -0.006(3) -0.017(3) 0.004(3)
C24B 0.031(4) 0.030(5) 0.029(3) -0.001(4) -0.005(3) -0.001(4)
C25B 0.027(3) 0.020(6) 0.024(3) 0.012(4) -0.001(2) -0.002(4)
C26B 0.025(6) 0.027(3) 0.015(5) -0.004(3) -0.002(4) -0.004(4)
C27B 0.032(5) 0.037(3) 0.021(4) -0.001(3) 0.004(3) 0.007(4)
C28B 0.026(6) 0.034(3) 0.026(6) -0.002(4) -0.008(4) -0.001(4)
C29B 0.030(3) 0.020(4) 0.037(4) 0.001(4) -0.009(3) 0.002(4)
C30B 0.063(8) 0.028(6) 0.030(6) 0.007(5) -0.021(6) -0.001(6)
C31B 0.031(4) 0.029(3) 0.054(5) -0.001(3) 0.000(3) 0.000(3)
C32B 0.020(3) 0.010(3) 0.022(4) 0.002(3) 0.000(3) 0.006(3)
C33B 0.041(4) 0.035(5) 0.014(3) -0.009(3) -0.002(3) -0.005(4)
C34B 0.029(3) 0.021(3) 0.032(3) -0.007(2) -0.018(3) -0.001(2)
C35B 0.025(3) 0.012(3) 0.024(4) 0.010(3) -0.003(3) -0.004(3)
C36B 0.043(5) 0.035(5) 0.019(4) -0.001(4) -0.006(4) 0.007(5)
C37B 0.025(3) 0.036(4) 0.029(3) -0.001(3) 0.007(3) 0.004(3)

loop_
_atom_type_symbol
_atom_type_description
_atom_type_scat_dispersion_real
_atom_type_scat_dispersion_imag
_atom_type_scat_source
C C 0.0033 0.0016 'International Tables Vol C Tables 4.2.6.8 and 6.1.1.4'
H H 0.0000 0.0000 'International Tables Vol C Tables 4.2.6.8 and 6.1.1.4'
N N 0.0061 0.0033 'International Tables Vol C Tables 4.2.6.8 and 6.1.1.4'
P P 0.1023 0.0942 'International Tables Vol C Tables 4.2.6.8 and 6.1.1.4'
Cl Cl 0.1484 0.1585 'International Tables Vol C Tables 4.2.6.8 and 6.1.1.4'
Ni Ni 0.3393 1.1124 'International Tables Vol C Tables 4.2.6.8 and 6.1.1.4'

loop_
_geom_angle_atom_site_label_1
_geom_angle_atom_site_label_2
_geom_angle_atom_site_label_3
_geom_angle
_geom_angle_site_symmetry_1
_geom_angle_site_symmetry_3
C1 Ni1 P1 96.53(13) . .
C1 Ni1 P1 165.63(14) . 6_665
P1 Ni1 P1 73.68(5) . 6_665
C1 Ni1 Cl1 92.86(13) . .
P1 Ni1 Cl1 167.53(5) . .
P1 Ni1 Cl1 98.46(4) 6_665 .
C32 P1 C35B 90.2(4) . .
C32 P1 C32B 17.1(3) . .
C35B P1 C32B 104.5(4) . .
C32 P1 C35 109.6(4) . .
C35B P1 C35 22.3(3) . .
C32B P1 C35 121.4(4) . .
C32 P1 Ni1 106.4(3) . .
C35B P1 Ni1 108.8(3) . .
C32B P1 Ni1 109.4(3) . .
C35 P1 Ni1 111.7(3) . .
C32 P1 Ni1 122.6(3) . 6_665
C35B P1 Ni1 121.7(3) . 6_665
C32B P1 Ni1 106.3(3) . 6_665
C35 P1 Ni1 100.8(3) . 6_665
Ni1 P1 Ni1 105.72(4) . 6_665
C32 P1 P1 139.5(3) . 6_665
C35B P1 P1 128.0(3) . 6_665
C32B P1 P1 127.2(3) . 6_665
C35 P1 P1 110.7(3) . 6_665
Ni1 P1 P1 53.43(4) . 6_665
Ni1 P1 P1 52.89(4) 6_665 6_665
C1 N1 C2 173.1(4) . .
N1 C1 Ni1 174.1(4) . .
C7 C2 N1 120.0(4) . .
C7 C2 C3 122.6(4) . .
N1 C2 C3 117.4(4) . .
C4 C3 C2 116.6(4) . .
C4 C3 C8B 124.3(5) . .
C2 C3 C8B 118.7(4) . .
C4 C3 C8 121.4(4) . .
C2 C3 C8 121.1(4) . .
C8B C3 C8 15.8(4) . .
C3 C4 C5 122.1(4) . .
C3 C4 H4 118.9 . .
C5 C4 H4 118.9 . .
C6 C5 C4 119.2(4) . .
C6 C5 H5 120.4 . .
C4 C5 H5 120.4 . .
C5 C6 C7 122.2(4) . .
C5 C6 H6 118.9 . .
C7 C6 H6 118.9 . .
C6 C7 C2 117.2(4) . .
C6 C7 C20B 118.2(5) . .
C2 C7 C20B 124.0(5) . .
C6 C7 C20 128.5(6) . .
C2 C7 C20 114.3(5) . .
C20B C7 C20 13.8(5) . .
C9 C8 C13 120.0 . .
C9 C8 C3 120.3(4) . .
C13 C8 C3 119.7(4) . .
C10 C9 C8 120.0 . .
C10 C9 C14 116.1(6) . .
C8 C9 C14 123.8(6) . .
C9 C10 C11 120.0 . .
C9 C10 H10 120.0 . .
C11 C10 H10 120.0 . .
C12 C11 C10 120.0 . .
C12 C11 H11 120.0 . .
C10 C11 H11 120.0 . .
C11 C12 C13 120.0 . .
C11 C12 H12 120.0 . .
C13 C12 H12 120.0 . .
C12 C13 C8 120.0 . .
C12 C13 C17 118.8(6) . .
C8 C13 C17 120.6(6) . .
C16 C14 C9 112.9(10) . .
C16 C14 C15 108.2(13) . .
C9 C14 C15 111.2(13) . .
C16 C14 H14 108.1 . .
C9 C14 H14 108.1 . .
C15 C14 H14 108.1 . .
C19 C17 C13 112.2(10) . .
C19 C17 C18 107.3(10) . .
C13 C17 C18 115.8(10) . .
C19 C17 H17 107.0 . .
C13 C17 H17 107.0 . .
C18 C17 H17 107.0 . .
C21 C20 C25 120.0 . .
C21 C20 C7 122.5(6) . .
C25 C20 C7 117.5(6) . .
C22 C21 C20 120.0 . .
C22 C21 C26 119.2(8) . .
C20 C21 C26 120.7(8) . .
C21 C22 C23 120.0 . .
C21 C22 H22 120.0 . .
C23 C22 H22 120.0 . .
C24 C23 C22 120.0 . .
C24 C23 H23 120.0 . .
C22 C23 H23 120.0 . .
C23 C24 C25 120.0 . .
C23 C24 H24 120.0 . .
C25 C24 H24 120.0 . .
C24 C25 C20 120.0 . .
C24 C25 C29 118.2(6) . .
C20 C25 C29 121.8(6) . .
C27 C26 C28 110.3(13) . .
C27 C26 C21 115.3(12) . .
C28 C26 C21 109.5(12) . .
C27 C26 H26 107.1 . .
C28 C26 H26 107.1 . .
C21 C26 H26 107.1 . .
C26 C27 H27A 109.5 . .
C26 C27 H27B 109.5 . .
H27A C27 H27B 109.5 . .
C26 C27 H27C 109.5 . .
H27A C27 H27C 109.5 . .
H27B C27 H27C 109.5 . .
C26 C28 H28A 109.5 . .
C26 C28 H28B 109.5 . .
H28A C28 H28B 109.5 . .
C26 C28 H28C 109.5 . .
H28A C28 H28C 109.5 . .
H28B C28 H28C 109.5 . .
C31 C29 C25 110.3(8) . .
C31 C29 C30 111.5(9) . .
C25 C29 C30 112.2(9) . .
C31 C29 H29 107.6 . .
C25 C29 H29 107.6 . .
C30 C29 H29 107.6 . .
C34 C32 C33 110.3(9) . .
C34 C32 P1 117.2(7) . .
C33 C32 P1 106.8(7) . .
C34 C32 H32 107.4 . .
C33 C32 H32 107.4 . .
P1 C32 H32 107.4 . .
C36 C35 C37 111.0(8) . .
C36 C35 P1 112.2(7) . .
C37 C35 P1 113.5(6) . .
C36 C35 H35 106.5 . .
C37 C35 H35 106.5 . .
P1 C35 H35 106.5 . .
C9B C8B C13B 120.0 . .
C9B C8B C3 114.9(4) . .
C13B C8B C3 124.9(4) . .
C10B C9B C8B 120.0 . .
C10B C9B C14B 115.6(6) . .
C8B C9B C14B 124.4(6) . .
C9B C10B C11B 120.0 . .
C9B C10B H10A 120.0 . .
C11B C10B H10A 120.0 . .
C12B C11B C10B 120.0 . .
C12B C11B H11A 120.0 . .
C10B C11B H11A 120.0 . .
C13B C12B C11B 120.0 . .
C13B C12B H12A 120.0 . .
C11B C12B H12A 120.0 . .
C12B C13B C8B 120.0 . .
C12B C13B C17B 120.5(6) . .
C8B C13B C17B 119.2(6) . .
C16B C14B C9B 114.5(9) . .
C16B C14B C15B 112.1(11) . .
C9B C14B C15B 109.5(11) . .
C16B C14B H14A 106.8 . .
C9B C14B H14A 106.8 . .
C15B C14B H14A 106.8 . .
C14B C15B H15D 109.5 . .
C14B C15B H15E 109.5 . .
H15D C15B H15E 109.5 . .
C14B C15B H15F 109.5 . .
H15D C15B H15F 109.5 . .
H15E C15B H15F 109.5 . .
C14B C16B H16D 109.5 . .
C14B C16B H16E 109.5 . .
H16D C16B H16E 109.5 . .
C14B C16B H16F 109.5 . .
H16D C16B H16F 109.5 . .
H16E C16B H16F 109.5 . .
C19B C17B C18B 108.1(11) . .
C19B C17B C13B 111.1(10) . .
C18B C17B C13B 117.2(10) . .
C19B C17B H17A 106.6 . .
C18B C17B H17A 106.6 . .
C13B C17B H17A 106.6 . .
C17B C18B H18D 109.5 . .
C17B C18B H18E 109.5 . .
H18D C18B H18E 109.5 . .
C17B C18B H18F 109.5 . .
H18D C18B H18F 109.5 . .
H18E C18B H18F 109.5 . .
C17B C19B H19D 109.5 . .
C17B C19B H19E 109.5 . .
H19D C19B H19E 109.5 . .
C17B C19B H19F 109.5 . .
H19D C19B H19F 109.5 . .
H19E C19B H19F 109.5 . .
C21B C20B C25B 120.0 . .
C21B C20B C7 117.9(5) . .
C25B C20B C7 121.5(6) . .
C20B C21B C22B 120.0 . .
C20B C21B C26B 120.9(8) . .
C22B C21B C26B 118.7(8) . .
C23B C22B C21B 120.0 . .
C23B C22B H22A 120.0 . .
C21B C22B H22A 120.0 . .
C22B C23B C24B 120.0 . .
C22B C23B H23A 120.0 . .
C24B C23B H23A 120.0 . .
C23B C24B C25B 120.0 . .
C23B C24B H24A 120.0 . .
C25B C24B H24A 120.0 . .
C24B C25B C20B 120.0 . .
C24B C25B C29B 119.5(6) . .
C20B C25B C29B 120.5(6) . .
C28B C26B C21B 109.7(12) . .
C28B C26B C27B 110.0(13) . .
C21B C26B C27B 115.9(11) . .
C28B C26B H26A 106.9 . .
C21B C26B H26A 106.9 . .
C27B C26B H26A 106.9 . .
C26B C27B H27D 109.5 . .
C26B C27B H27E 109.5 . .
H27D C27B H27E 109.5 . .
C26B C27B H27F 109.5 . .
H27D C27B H27F 109.5 . .
H27E C27B H27F 109.5 . .
C26B C28B H28D 109.5 . .
C26B C28B H28E 109.5 . .
H28D C28B H28E 109.5 . .
C26B C28B H28F 109.5 . .
H28D C28B H28F 109.5 . .
H28E C28B H28F 109.5 . .
C30B C29B C31B 109.2(10) . .
C30B C29B C25B 112.9(9) . .
C31B C29B C25B 111.5(8) . .
C30B C29B H29A 107.7 . .
C31B C29B H29A 107.7 . .
C25B C29B H29A 107.7 . .
C29B C30B H30D 109.5 . .
C29B C30B H30E 109.5 . .
H30D C30B H30E 109.5 . .
C29B C30B H30F 109.5 . .
H30D C30B H30F 109.5 . .
H30E C30B H30F 109.5 . .
C29B C31B H31D 109.5 . .
C29B C31B H31E 109.5 . .
H31D C31B H31E 109.5 . .
C29B C31B H31F 109.5 . .
H31D C31B H31F 109.5 . .
H31E C31B H31F 109.5 . .
C33B C32B C34B 109.9(8) . .
C33B C32B P1 111.6(7) . .
C34B C32B P1 115.4(6) . .
C33B C32B H32A 106.4 . .
C34B C32B H32A 106.4 . .
P1 C32B H32A 106.4 . .
C32B C33B H33D 109.5 . .
C32B C33B H33E 109.5 . .
H33D C33B H33E 109.5 . .
C32B C33B H33F 109.5 . .
H33D C33B H33F 109.5 . .
H33E C33B H33F 109.5 . .
C32B C34B H34D 109.5 . .
C32B C34B H34E 109.5 . .
H34D C34B H34E 109.5 . .
C32B C34B H34F 109.5 . .
H34D C34B H34F 109.5 . .
H34E C34B H34F 109.5 . .
C37B C35B C36B 112.1(9) . .
C37B C35B P1 113.4(6) . .
C36B C35B P1 107.2(6) . .
C37B C35B H35A 108.0 . .
C36B C35B H35A 108.0 . .
P1 C35B H35A 108.0 . .
C35B C36B H36D 109.5 . .
C35B C36B H36E 109.5 . .
H36D C36B H36E 109.5 . .
C35B C36B H36F 109.5 . .
H36D C36B H36F 109.5 . .
H36E C36B H36F 109.5 . .
C35B C37B H37D 109.5 . .
C35B C37B H37E 109.5 . .
H37D C37B H37E 109.5 . .
C35B C37B H37F 109.5 . .
H37D C37B H37F 109.5 . .
H37E C37B H37F 109.5 . .

loop_
_geom_bond_atom_site_label_1
_geom_bond_atom_site_label_2
_geom_bond_distance
_geom_bond_site_symmetry_2
Ni1 C1 1.857(4) .
Ni1 P1 2.1777(11) .
Ni1 P1 2.1929(11) 6_665
Ni1 Cl1 2.2181(12) .
P1 C32 1.780(10) .
P1 C35B 1.833(8) .
P1 C32B 1.942(10) .
P1 C35 1.949(9) .
P1 Ni1 2.1929(11) 6_665
P1 P1 2.621(2) 6_665
N1 C1 1.155(6) .
N1 C2 1.396(5) .
C2 C7 1.394(6) .
C2 C3 1.429(5) .
C3 C4 1.387(6) .
C3 C8B 1.489(6) .
C3 C8 1.539(6) .
C4 C5 1.390(6) .
C4 H4 0.9500 .
C5 C6 1.381(6) .
C5 H5 0.9500 .
C6 C7 1.394(6) .
C6 H6 0.9500 .
C7 C20B 1.493(7) .
C7 C20 1.504(7) .
C8 C9 1.3900 .
C8 C13 1.3900 .
C9 C10 1.3900 .
C9 C14 1.530(14) .
C10 C11 1.3900 .
C10 H10 0.9500 .
C11 C12 1.3900 .
C11 H11 0.9500 .
C12 C13 1.3900 .
C12 H12 0.9500 .
C13 C17 1.533(15) .
C14 C16 1.51(2) .
C14 C15 1.544(19) .
C14 H14 1.0000 .
C15 H15A 0.9800 .
C15 H15B 0.9800 .
C15 H15C 0.9800 .
C16 H16A 0.9800 .
C16 H16B 0.9800 .
C16 H16C 0.9800 .
C17 C19 1.518(18) .
C17 C18 1.541(16) .
C17 H17 1.0000 .
C18 H18A 0.9800 .
C18 H18B 0.9800 .
C18 H18C 0.9800 .
C19 H19A 0.9800 .
C19 H19B 0.9800 .
C19 H19C 0.9800 .
C20 C21 1.3900 .
C20 C25 1.3900 .
C21 C22 1.3900 .
C21 C26 1.562(13) .
C22 C23 1.3900 .
C22 H22 0.9500 .
C23 C24 1.3900 .
C23 H23 0.9500 .
C24 C25 1.3900 .
C24 H24 0.9500 .
C25 C29 1.545(12) .
C26 C27 1.48(2) .
C26 C28 1.54(3) .
C26 H26 1.0000 .
C27 H27A 0.9800 .
C27 H27B 0.9800 .
C27 H27C 0.9800 .
C28 H28A 0.9800 .
C28 H28B 0.9800 .
C28 H28C 0.9800 .
C29 C31 1.523(16) .
C29 C30 1.565(15) .
C29 H29 1.0000 .
C30 H30A 0.9800 .
C30 H30B 0.9800 .
C30 H30C 0.9800 .
C31 H31A 0.9800 .
C31 H31B 0.9800 .
C31 H31C 0.9800 .
C32 C34 1.522(14) .
C32 C33 1.535(14) .
C32 H32 1.0000 .
C33 H33A 0.9800 .
C33 H33B 0.9800 .
C33 H33C 0.9800 .
C34 H34A 0.9800 .
C34 H34B 0.9800 .
C34 H34C 0.9800 .
C35 C36 1.515(12) .
C35 C37 1.554(13) .
C35 H35 1.0000 .
C36 H36A 0.9800 .
C36 H36B 0.9800 .
C36 H36C 0.9800 .
C37 H37A 0.9800 .
C37 H37B 0.9800 .
C37 H37C 0.9800 .
C8B C9B 1.3900 .
C8B C13B 1.3900 .
C9B C10B 1.3900 .
C9B C14B 1.530(15) .
C10B C11B 1.3900 .
C10B H10A 0.9500 .
C11B C12B 1.3900 .
C11B H11A 0.9500 .
C12B C13B 1.3900 .
C12B H12A 0.9500 .
C13B C17B 1.538(14) .
C14B C16B 1.517(18) .
C14B C15B 1.572(18) .
C14B H14A 1.0000 .
C15B H15D 0.9800 .
C15B H15E 0.9800 .
C15B H15F 0.9800 .
C16B H16D 0.9800 .
C16B H16E 0.9800 .
C16B H16F 0.9800 .
C17B C19B 1.494(16) .
C17B C18B 1.514(16) .
C17B H17A 1.0000 .
C18B H18D 0.9800 .
C18B H18E 0.9800 .
C18B H18F 0.9800 .
C19B H19D 0.9800 .
C19B H19E 0.9800 .
C19B H19F 0.9800 .
C20B C21B 1.3900 .
C20B C25B 1.3900 .
C21B C22B 1.3900 .
C21B C26B 1.544(13) .
C22B C23B 1.3900 .
C22B H22A 0.9500 .
C23B C24B 1.3900 .
C23B H23A 0.9500 .
C24B C25B 1.3900 .
C24B H24A 0.9500 .
C25B C29B 1.569(12) .
C26B C28B 1.54(3) .
C26B C27B 1.55(2) .
C26B H26A 1.0000 .
C27B H27D 0.9800 .
C27B H27E 0.9800 .
C27B H27F 0.9800 .
C28B H28D 0.9800 .
C28B H28E 0.9800 .
C28B H28F 0.9800 .
C29B C30B 1.506(15) .
C29B C31B 1.543(16) .
C29B H29A 1.0000 .
C30B H30D 0.9800 .
C30B H30E 0.9800 .
C30B H30F 0.9800 .
C31B H31D 0.9800 .
C31B H31E 0.9800 .
C31B H31F 0.9800 .
C32B C33B 1.512(14) .
C32B C34B 1.532(12) .
C32B H32A 1.0000 .
C33B H33D 0.9800 .
C33B H33E 0.9800 .
C33B H33F 0.9800 .
C34B H34D 0.9800 .
C34B H34E 0.9800 .
C34B H34F 0.9800 .
C35B C37B 1.508(12) .
C35B C36B 1.554(13) .
C35B H35A 1.0000 .
C36B H36D 0.9800 .
C36B H36E 0.9800 .
C36B H36F 0.9800 .
C37B H37D 0.9800 .
C37B H37E 0.9800 .
C37B H37F 0.9800 .

loop_
_platon_squeeze_void_nr
_platon_squeeze_void_average_x
_platon_squeeze_void_average_y
_platon_squeeze_void_average_z
_platon_squeeze_void_volume
_platon_squeeze_void_count_electrons
_platon_squeeze_void_content
1 0.000 0.500 0.151 133 52 ' '
2 0.500 1.000 0.348 133 52 ' '
3 0.000 0.500 0.651 133 52 ' '
4 0.500 1.000 0.848 133 52 ' '
